data_4100804
loop_
_publ_author_name
'A. Tessa ten Cate'
'Huub Kooijman'
'Anthony L. Spek'
'Rint P. Sijbesma'
'E.W. Meijer'

_publ_contact_author_address
;   Bijvoet Center for Biomolecular Research
    Department of Crystal and Structural Chemistry
    Utrecht University
    Padualaan 8
    3584 CH Utrecht
    The Netherlands
;
_publ_contact_author_email h.kooijman@chem.uu.nl
_publ_contact_author_fax '+31 30 2533940'
_publ_contact_author_name '   Dr. H. Kooijman'
_publ_contact_author_phone '+31 30 2532533'
_publ_section_title
;
Conformational control in cyclization of hydrogen-bonded
supramolecular polymers
;
_journal_name_full 'Journal of the American Chemical Society'
_journal_page_first 3801
_journal_page_last 3808
_journal_paper_doi 10.1021/ja039408x
_journal_volume 126
_journal_year 2004
_chemical_formula_moiety 'C11 H20 O4'
_chemical_formula_sum 'C11 H20 O4'
_chemical_formula_weight 216.27
_space_group_IT_number 14
_symmetry_cell_setting monoclinic
_symmetry_space_group_name_Hall '-P 2ybc'
_symmetry_space_group_name_H-M 'P 1 21/c 1'
_cell_angle_alpha 90
_cell_angle_beta 115.247(11)
_cell_angle_gamma 90
_cell_formula_units_Z 4
_cell_length_a 9.9354(10)
_cell_length_b 11.882(2)
_cell_length_c 12.041(2)
_cell_measurement_temperature 150
_cell_volume 1285.7(4)
_diffrn_ambient_temperature 150
_exptl_crystal_density_diffrn 1.117
_cod_depositor_comments
;
The following automatic conversions were performed:
'_symmetry_cell_setting' value 'Monoclinic' changed to 'monoclinic'
according to '/home/saulius/struct/CIF-dictionaries/cif_core.dic'
dictionary named 'cif_core.dic' version 2.4.1 from 2010-06-29.

Automatic conversion script
Id: cif_fix_enum 1527 2010-12-29 10:47:43Z saulius 
;
_cod_original_sg_symbol_H-M 'P 21/c'
_cod_database_code 4100804

loop_
_symmetry_equiv_pos_as_xyz
x,y,z
-x,1/2+y,1/2-z
-x,-y,-z
x,1/2-y,1/2+z

loop_
_atom_site_aniso_label
_atom_site_aniso_U_11
_atom_site_aniso_U_22
_atom_site_aniso_U_33
_atom_site_aniso_U_23
_atom_site_aniso_U_13
_atom_site_aniso_U_12
O1 0.0351(4) 0.0249(4) 0.0234(4) 0.0003(3) 0.0063(3) 0.0063(3)
O2 0.0458(5) 0.0322(4) 0.0239(4) -0.0010(3) 0.0074(3) 0.0141(3)
O3 0.0368(4) 0.0252(4) 0.0240(4) -0.0013(3) 0.0071(3) 0.0066(3)
O4 0.0357(4) 0.0241(4) 0.0275(4) -0.0045(3) 0.0032(3) 0.0081(3)
C1 0.0190(4) 0.0235(5) 0.0249(5) 0.0016(4) 0.0097(4) -0.0006(3)
C2 0.0189(4) 0.0275(5) 0.0262(5) 0.0062(4) 0.0078(4) 0.0022(4)
C3 0.0226(5) 0.0326(5) 0.0243(5) 0.0068(4) 0.0081(4) 0.0012(4)
C4 0.0232(5) 0.0373(6) 0.0253(5) 0.0051(4) 0.0101(4) -0.0022(4)
C5 0.0226(5) 0.0285(5) 0.0229(5) 0.0049(4) 0.0091(4) 0.0023(4)
C6 0.0232(4) 0.0217(5) 0.0255(5) 0.0046(4) 0.0120(4) 0.0025(3)
C7 0.0204(4) 0.0206(4) 0.0247(5) 0.0008(3) 0.0124(4) -0.0005(3)
C8 0.0202(5) 0.0405(6) 0.0353(6) 0.0070(5) 0.0050(4) -0.0012(4)
C9 0.0279(5) 0.0297(5) 0.0377(6) 0.0075(5) 0.0162(5) 0.0086(4)
C10 0.0316(5) 0.0214(5) 0.0378(6) 0.0011(4) 0.0137(5) 0.0049(4)
C11 0.0329(6) 0.0366(6) 0.0381(6) 0.0127(5) 0.0213(5) 0.0041(5)

loop_
_atom_site_label
_atom_site_type_symbol
_atom_site_thermal_displace_type
_atom_site_fract_x
_atom_site_fract_y
_atom_site_fract_z
_atom_site_occupancy
_atom_site_U_iso_or_equiv
_atom_site_calc_flag
_atom_site_refinement_flags
O1 O Uani 0.80645(8) 0.47013(6) -0.01348(6) 1.000 0.0300(2) . .
O2 O Uani 0.85828(9) 0.56988(7) 0.15618(7) 1.000 0.0366(3) . .
O3 O Uani 0.30865(8) 0.27491(6) -0.00521(6) 1.000 0.0307(2) . .
O4 O Uani 0.39178(9) 0.38486(6) 0.15975(7) 1.000 0.0327(2) . .
C1 C Uani 0.86950(10) 0.47916(8) 0.09837(9) 1.000 0.0224(3) . .
C2 C Uani 0.96437(10) 0.38695(8) 0.18288(9) 1.000 0.0248(3) . .
C3 C Uani 0.87900(11) 0.33993(9) 0.25460(9) 1.000 0.0272(3) . .
C4 C Uani 0.72416(11) 0.29259(10) 0.17638(9) 1.000 0.0287(3) . .
C5 C Uani 0.65056(10) 0.24843(9) 0.25612(9) 1.000 0.0249(3) . .
C6 C Uani 0.49267(10) 0.19953(8) 0.18563(9) 1.000 0.0229(3) . .
C7 C Uani 0.38952(10) 0.28958(8) 0.10353(8) 1.000 0.0209(3) . .
C8 C Uani 1.11209(12) 0.43859(11) 0.27454(11) 1.000 0.0344(3) . .
C9 C Uani 0.99407(12) 0.29498(9) 0.10729(11) 1.000 0.0310(3) . .
C10 C Uani 0.49181(12) 0.09763(9) 0.10793(11) 1.000 0.0307(3) . .
C11 C Uani 0.43110(13) 0.16602(10) 0.27873(11) 1.000 0.0337(3) . .
H2 H Uiso 0.8022(18) 0.6219(13) 0.1001(14) 1.000 0.0550 . .
H3A H Uiso 0.9424(14) 0.2798(10) 0.3084(11) 1.000 0.0330 . .
H3B H Uiso 0.8701(13) 0.4012(11) 0.3064(11) 1.000 0.0330 . .
H4 H Uiso 0.3225(17) 0.4336(12) 0.1052(14) 1.000 0.0490 . .
H4A H Uiso 0.7324(14) 0.2302(11) 0.1232(11) 1.000 0.0340 . .
H4B H Uiso 0.6611(14) 0.3517(11) 0.1210(11) 1.000 0.0340 . .
H5A H Uiso 0.6484(13) 0.3108(10) 0.3089(11) 1.000 0.0300 . .
H5B H Uiso 0.7127(13) 0.1888(10) 0.3103(11) 1.000 0.0300 . .
H8A H Uiso 1.1640(17) 0.4757(13) 0.2309(14) 1.000 0.0520 . .
H8B H Uiso 1.1751(17) 0.3802(13) 0.3251(14) 1.000 0.0520 . .
H8C H Uiso 1.0953(16) 0.4942(13) 0.3279(14) 1.000 0.0520 . .
H9A H Uiso 0.8995(16) 0.2625(12) 0.0432(13) 1.000 0.0460 . .
H9B H Uiso 1.0538(16) 0.2335(12) 0.1637(13) 1.000 0.0460 . .
H9C H Uiso 1.0528(16) 0.3255(12) 0.0648(13) 1.000 0.0460 . .
H10A H Uiso 0.3916(16) 0.0637(12) 0.0692(13) 1.000 0.0460 . .
H10B H Uiso 0.5590(16) 0.0406(12) 0.1630(13) 1.000 0.0460 . .
H10C H Uiso 0.5231(16) 0.1184(12) 0.0411(13) 1.000 0.0460 . .
H11A H Uiso 0.4286(16) 0.2317(13) 0.3255(14) 1.000 0.0510 . .
H11B H Uiso 0.4942(16) 0.1073(13) 0.3329(13) 1.000 0.0510 . .
H11C H Uiso 0.3292(18) 0.1333(12) 0.2372(13) 1.000 0.0510 . .

loop_
_geom_bond_atom_site_label_1
_geom_bond_atom_site_label_2
_geom_bond_distance
_geom_bond_site_symmetry_1
_geom_bond_site_symmetry_2
_geom_bond_publ_flag
O1 C1 1.2240(12) . . yes
O2 C1 1.3134(13) . . yes
O3 C7 1.2218(11) . . yes
O4 C7 1.3143(12) . . yes
O2 H2 0.910(16) . . no
O4 H4 0.925(15) . . no
C1 C2 1.5186(14) . . no
C2 C8 1.5385(17) . . no
C2 C3 1.5499(16) . . no
C2 C9 1.5293(15) . . no
C3 C4 1.5278(16) . . no
C4 C5 1.5267(16) . . no
C5 C6 1.5437(15) . . no
C6 C11 1.5409(17) . . no
C6 C7 1.5193(14) . . no
C6 C10 1.5279(15) . . no
C3 H3A 0.989(12) . . no
C3 H3B 0.987(13) . . no
C4 H4A 1.006(13) . . no
C4 H4B 0.987(13) . . no
C5 H5A 0.982(12) . . no
C5 H5B 0.982(12) . . no
C8 H8A 0.984(17) . . no
C8 H8B 0.959(16) . . no
C8 H8C 0.984(16) . . no
C9 H9A 1.004(15) . . no
C9 H9B 1.002(15) . . no
C9 H9C 0.994(16) . . no
C10 H10A 0.988(16) . . no
C10 H10B 0.983(15) . . no
C10 H10C 1.009(16) . . no
C11 H11A 0.969(16) . . no
C11 H11B 0.978(15) . . no
C11 H11C 0.997(17) . . no

loop_
_cod_related_entry_id
_cod_related_entry_database
_cod_related_entry_code
1 ChemSpider 2014963
